data_7233801
loop_
_publ_author_name
'Weizhao Cai'
'Jiangang He'
'Wei Li'
'Andrzej Katrusiak'

_publ_section_title
;
 Anomalous compression of a weakly CH...O bonded nonlinear optical
 molecular crystal
;
_journal_name_full 'Journal of Materials Chemistry C'
_journal_page_first 6471
_journal_page_last 6476
_journal_paper_doi 10.1039/C4TC00654B
_journal_volume 2
_journal_year 2014
_chemical_formula_moiety 'C6 H6 N2 O3'
_chemical_formula_sum 'C6 H6 N2 O3'
_chemical_formula_weight 154.13
_chemical_name_common 3-methyl-4-nitropyridine-N-oxide
_space_group_IT_number 19
_space_group_name_Hall 'P 2ac 2ab'
_space_group_name_H-M_alt 'P 21 21 21'
_symmetry_cell_setting orthorhombic
_symmetry_space_group_name_Hall 'P 2ac 2ab'
_symmetry_space_group_name_H-M 'P 21 21 21'
_atom_sites_solution_hydrogens geom
_atom_sites_solution_primary direct
_atom_sites_solution_secondary difmap
_cell_angle_alpha 90.00
_cell_angle_beta 90.00
_cell_angle_gamma 90.00
_cell_formula_units_Z 4
_cell_length_a 21.0223(8)
_cell_length_b 6.1129(2)
_cell_length_c 5.1343(2)
_cell_measurement_temperature 150(2)
_cell_volume 659.79(4)
_computing_structure_refinement 'SHELXL-97 (Sheldrick, 1997)'
_computing_structure_solution 'SHELXS-97 (Sheldrick, 1990)'
_diffrn_ambient_temperature 150(2)
_diffrn_measured_fraction_theta_full 0.892
_diffrn_measured_fraction_theta_max 0.892
_diffrn_measurement_device_type 'Oxford Diffraction Xcalibur Eos'
_diffrn_measurement_method 'phi and omega scans'
_diffrn_radiation_monochromator graphite
_diffrn_radiation_source 'fine-focus sealed tube'
_diffrn_radiation_type MoK\a
_diffrn_radiation_wavelength 0.71073
_diffrn_reflns_av_R_equivalents 0.0123
_diffrn_reflns_av_sigmaI/netI 0.0175
_diffrn_reflns_limit_h_max 21
_diffrn_reflns_limit_h_min -26
_diffrn_reflns_limit_k_max 8
_diffrn_reflns_limit_k_min -7
_diffrn_reflns_limit_l_max 3
_diffrn_reflns_limit_l_min -6
_diffrn_reflns_number 1853
_diffrn_reflns_theta_full 28.89
_diffrn_reflns_theta_max 28.89
_diffrn_reflns_theta_min 3.47
_exptl_absorpt_coefficient_mu 0.127
_exptl_absorpt_correction_T_max 0.9750
_exptl_absorpt_correction_T_min 0.9629
_exptl_absorpt_correction_type multi-scan
_exptl_absorpt_process_details '(CrysAlis Pro; Oxford Diffraction, 2010)'
_exptl_crystal_colour 'light yellow'
_exptl_crystal_density_diffrn 1.552
_exptl_crystal_density_method 'not measured'
_exptl_crystal_description block
_exptl_crystal_F_000 320
_exptl_crystal_size_max 0.30
_exptl_crystal_size_mid 0.30
_exptl_crystal_size_min 0.20
_refine_diff_density_max 0.223
_refine_diff_density_min -0.131
_refine_diff_density_rms 0.036
_refine_ls_abs_structure_details 'Flack H D (1983), Acta Cryst. A39, 876-881'
_refine_ls_abs_structure_Flack 0.0(4)
_refine_ls_extinction_coef 0.026(6)
_refine_ls_extinction_expression Fc^*^=kFc[1+0.001xFc^2^\l^3^/sin(2\q)]^-1/4^
_refine_ls_extinction_method SHELXL
_refine_ls_goodness_of_fit_ref 1.127
_refine_ls_hydrogen_treatment constr
_refine_ls_matrix_type full
_refine_ls_number_parameters 102
_refine_ls_number_reflns 933
_refine_ls_number_restraints 0
_refine_ls_restrained_S_all 1.127
_refine_ls_R_factor_all 0.0305
_refine_ls_R_factor_gt 0.0280
_refine_ls_shift/su_max 0.000
_refine_ls_shift/su_mean 0.000
_refine_ls_structure_factor_coef Fsqd
_refine_ls_weighting_details 'calc w=1/[\s^2^(Fo^2^)+(0.0405P)^2^+0.0900P] where P=(Fo^2^+2Fc^2^)/3'
_refine_ls_weighting_scheme calc
_refine_ls_wR_factor_gt 0.0754
_refine_ls_wR_factor_ref 0.0768
_reflns_number_gt 873
_reflns_number_total 933
_reflns_threshold_expression >2sigma(I)
_cod_data_source_file 1000014.cif
_cod_data_source_block PCOD1000014
_cod_depositor_comments
;
The following automatic conversions were performed:

data item '_symmetry_cell_setting' value 'Orthorhombic' was changed
to 'orthorhombic' in accordance with the built-in table derived from
the CIF Core dictionary named 'cif_core.dic' version 2.4.5 last
updated on 2014-11-21.

Automatic conversion script
Id: cif_fix_values 6909 2019-04-08 15:41:33Z antanas 
;
_cod_original_sg_symbol_Hall 'P 2ac 2ab '
_cod_original_sg_symbol_H-M ' P 21 21 21'
_cod_database_code 7233801

loop_
_symmetry_equiv_pos_as_xyz
'x, y, z'
'-x+1/2, -y, z+1/2'
'-x, y+1/2, -z+1/2'
'x+1/2, -y+1/2, -z'

loop_
_atom_site_label
_atom_site_type_symbol
_atom_site_fract_x
_atom_site_fract_y
_atom_site_fract_z
_atom_site_U_iso_or_equiv
_atom_site_adp_type
_atom_site_occupancy
_atom_site_symmetry_multiplicity
_atom_site_calc_flag
_atom_site_refinement_flags
_atom_site_disorder_assembly
_atom_site_disorder_group
N1 N 0.15334(6) 0.0509(2) 0.4984(3) 0.0224(3) Uani 1 1 d . . .
C1 C 0.17908(7) 0.1802(3) 0.3095(3) 0.0216(3) Uani 1 1 d . . .
H1 H 0.2160 0.1334 0.2268 0.026 Uiso 1 1 calc R . .
C2 C 0.15256(7) 0.3787(3) 0.2351(3) 0.0192(3) Uani 1 1 d . . .
C3 C 0.09676(7) 0.4391(2) 0.3658(3) 0.0191(3) Uani 1 1 d . . .
C4 C 0.07134(7) 0.3102(2) 0.5627(3) 0.0211(3) Uani 1 1 d . . .
H2 H 0.0349 0.3552 0.6503 0.025 Uiso 1 1 calc R . .
C5 C 0.10015(7) 0.1161(3) 0.6277(3) 0.0231(4) Uani 1 1 d . . .
H3 H 0.0833 0.0295 0.7598 0.028 Uiso 1 1 calc R . .
O1 O 0.17994(5) -0.13488(19) 0.5556(3) 0.0319(3) Uani 1 1 d . . .
C6 C 0.18765(8) 0.5100(3) 0.0346(3) 0.0247(4) Uani 1 1 d . . .
H4 H 0.2244 0.4299 -0.0226 0.037 Uiso 1 1 calc R . .
H5 H 0.2008 0.6466 0.1093 0.037 Uiso 1 1 calc R . .
H6 H 0.1602 0.5374 -0.1112 0.037 Uiso 1 1 calc R . .
N2 N 0.06268(6) 0.6414(2) 0.3039(3) 0.0233(3) Uani 1 1 d . . .
O2 O 0.07537(6) 0.7356(2) 0.0996(3) 0.0379(4) Uani 1 1 d . . .
O3 O 0.02222(6) 0.7066(2) 0.4572(3) 0.0313(3) Uani 1 1 d . . .

loop_
_atom_site_aniso_label
_atom_site_aniso_U_11
_atom_site_aniso_U_22
_atom_site_aniso_U_33
_atom_site_aniso_U_23
_atom_site_aniso_U_13
_atom_site_aniso_U_12
N1 0.0224(6) 0.0181(6) 0.0267(7) 0.0031(6) -0.0056(6) 0.0001(5)
C1 0.0196(7) 0.0217(7) 0.0236(7) 0.0002(7) -0.0002(6) -0.0004(6)
C2 0.0185(7) 0.0210(7) 0.0183(7) 0.0002(6) -0.0026(6) -0.0031(6)
C3 0.0195(7) 0.0182(7) 0.0196(7) 0.0008(6) -0.0041(6) -0.0006(6)
C4 0.0180(7) 0.0235(7) 0.0219(7) -0.0007(7) 0.0003(6) -0.0020(6)
C5 0.0229(7) 0.0235(8) 0.0229(7) 0.0044(7) -0.0010(6) -0.0057(6)
O1 0.0323(6) 0.0206(5) 0.0427(7) 0.0097(6) -0.0051(6) 0.0058(5)
C6 0.0241(7) 0.0275(8) 0.0224(7) 0.0055(7) 0.0026(7) -0.0014(6)
N2 0.0212(6) 0.0213(6) 0.0274(7) 0.0027(6) -0.0029(6) 0.0014(5)
O2 0.0342(7) 0.0395(7) 0.0399(7) 0.0218(7) 0.0031(6) 0.0092(6)
O3 0.0299(6) 0.0289(6) 0.0350(6) -0.0030(6) 0.0028(6) 0.0088(5)

loop_
_atom_type_symbol
_atom_type_description
_atom_type_scat_dispersion_real
_atom_type_scat_dispersion_imag
_atom_type_scat_source
C C 0.0033 0.0016 'International Tables Vol C Tables 4.2.6.8 and 6.1.1.4'
H H 0.0000 0.0000 'International Tables Vol C Tables 4.2.6.8 and 6.1.1.4'
N N 0.0061 0.0033 'International Tables Vol C Tables 4.2.6.8 and 6.1.1.4'
O O 0.0106 0.0060 'International Tables Vol C Tables 4.2.6.8 and 6.1.1.4'

loop_
_geom_angle_atom_site_label_1
_geom_angle_atom_site_label_2
_geom_angle_atom_site_label_3
_geom_angle
_geom_angle_site_symmetry_1
_geom_angle_site_symmetry_3
O1 N1 C5 119.97(14) . .
O1 N1 C1 119.77(14) . .
C5 N1 C1 120.26(13) . .
N1 C1 C2 122.87(14) . .
C1 C2 C3 115.76(14) . .
C1 C2 C6 117.30(14) . .
C3 C2 C6 126.87(14) . .
C4 C3 C2 121.44(14) . .
C4 C3 N2 116.67(13) . .
C2 C3 N2 121.89(13) . .
C5 C4 C3 119.83(15) . .
N1 C5 C4 119.81(14) . .
O2 N2 O3 123.20(14) . .
O2 N2 C3 118.43(14) . .
O3 N2 C3 118.37(13) . .

loop_
_geom_bond_atom_site_label_1
_geom_bond_atom_site_label_2
_geom_bond_distance
_geom_bond_site_symmetry_2
N1 O1 1.2997(16) .
N1 C5 1.360(2) .
N1 C1 1.363(2) .
C1 C2 1.389(2) .
C2 C3 1.401(2) .
C2 C6 1.499(2) .
C3 C4 1.389(2) .
C3 N2 1.464(2) .
C4 C5 1.373(2) .
N2 O2 1.2262(18) .
N2 O3 1.2257(18) .

loop_
_geom_torsion_atom_site_label_1
_geom_torsion_atom_site_label_2
_geom_torsion_atom_site_label_3
_geom_torsion_atom_site_label_4
_geom_torsion
_geom_torsion_site_symmetry_1
_geom_torsion_site_symmetry_2
_geom_torsion_site_symmetry_3
_geom_torsion_site_symmetry_4
O1 N1 C1 C2 178.80(14) . . . .
C5 N1 C1 C2 -1.4(2) . . . .
N1 C1 C2 C3 -0.4(2) . . . .
N1 C1 C2 C6 176.86(14) . . . .
C1 C2 C3 C4 2.0(2) . . . .
C6 C2 C3 C4 -174.97(15) . . . .
C1 C2 C3 N2 -178.55(13) . . . .
C6 C2 C3 N2 4.5(2) . . . .
C2 C3 C4 C5 -1.8(2) . . . .
N2 C3 C4 C5 178.76(13) . . . .
O1 N1 C5 C4 -178.52(14) . . . .
C1 N1 C5 C4 1.7(2) . . . .
C3 C4 C5 N1 -0.2(2) . . . .
C4 C3 N2 O2 -165.11(14) . . . .
C2 C3 N2 O2 15.4(2) . . . .
C4 C3 N2 O3 13.9(2) . . . .
C2 C3 N2 O3 -165.54(14) . . . .
